data_1506768
loop_
_publ_author_name
'Fukuzawa, Shin-ichi'
'Yahara, Yuusuke'
'Kamiyama, Akira'
'Hara, Masumi'
'Kikuchi, Satoshi'

_publ_section_title
;
 Stereoselective pinacol coupling of chiral formylferrocene using divalent
 samarium triflate: preparation of a new chiral bisferrocenyl oxazoline
 ligand and its application to asymmetric Diels-Alder reactions.
;
_journal_issue 26
_journal_name_full 'Organic letters'
_journal_page_first 5809
_journal_page_last 5812
_journal_paper_doi 10.1021/ol0523291
_journal_volume 7
_journal_year 2005
_chemical_absolute_configuration 'CHOOSE rm ad rmad syn or unk'
_chemical_formula_moiety 'C30 H40 Fe2 N2 O2 '
_chemical_formula_sum 'C30 H40 Fe2 N2 O2'
_chemical_formula_weight 572.35
_space_group_IT_number 19
_symmetry_cell_setting orthorhombic
_symmetry_Int_Tables_number 19
_symmetry_space_group_name_Hall 'P 2ac 2ab'
_symmetry_space_group_name_H-M 'P 21 21 21'
_cell_angle_alpha 90
_cell_angle_beta 90
_cell_angle_gamma 90
_cell_formula_units_Z 4
_cell_length_a 11.484(5)
_cell_length_b 12.169(6)
_cell_length_c 18.868(9)
_cell_measurement_reflns_used 7075
_cell_measurement_temperature 123.1
_cell_measurement_theta_max 27.5
_cell_measurement_theta_min 3.2
_cell_volume 2637(2)
_computing_cell_refinement CrystalClear
_computing_data_collection CrystalClear
_computing_data_reduction CrystalStructure
_computing_publication_material 'CrystalStructure 3.6.0'
_computing_structure_refinement CRYSTALS
_computing_structure_solution SHELXS97
_diffrn_detector_area_resol_mean 7.31
_diffrn_measured_fraction_theta_full 0.9968
_diffrn_measured_fraction_theta_max 0.9968
_diffrn_measurement_device_type 'Rigaku Mercury'
_diffrn_measurement_method \w
_diffrn_radiation_type 'Mo K\a'
_diffrn_radiation_wavelength 0.7107
_diffrn_reflns_av_R_equivalents 0.098
_diffrn_reflns_limit_h_max 14
_diffrn_reflns_limit_h_min -13
_diffrn_reflns_limit_k_max 14
_diffrn_reflns_limit_k_min -15
_diffrn_reflns_limit_l_max 16
_diffrn_reflns_limit_l_min -24
_diffrn_reflns_number 19904
_diffrn_reflns_theta_full 27.48
_diffrn_reflns_theta_max 27.48
_exptl_absorpt_coefficient_mu 1.130
_exptl_absorpt_correction_T_max 0.798
_exptl_absorpt_correction_T_min 0.533
_exptl_absorpt_correction_type multi-scan
_exptl_absorpt_process_details 'Jacobson, R. (1998) Private communication'
_exptl_crystal_colour yellow
_exptl_crystal_density_diffrn 1.442
_exptl_crystal_density_method 'not measured'
_exptl_crystal_description prism
_exptl_crystal_F_000 1208.00
_exptl_crystal_size_max 0.40
_exptl_crystal_size_mid 0.40
_exptl_crystal_size_min 0.20
_refine_diff_density_max 0.74
_refine_diff_density_min -0.52
_refine_ls_abs_structure_details 'Flack, H. D. (1983), Acta Cryst. A39, 876-881.'
_refine_ls_abs_structure_Flack 0.01(7)
_refine_ls_extinction_method none
_refine_ls_goodness_of_fit_ref 1.000
_refine_ls_hydrogen_treatment mixed
_refine_ls_number_parameters 362
_refine_ls_number_reflns 1690
_refine_ls_R_factor_gt 0.0610
_refine_ls_shift/su_max 0.0000
_refine_ls_structure_factor_coef F
_refine_ls_weighting_details 'w = 1/[0.0006Fo^2^ + 2.0500\s(Fo^2^)]'
_refine_ls_weighting_scheme calc
_refine_ls_wR_factor_ref 0.0620
_reflns_number_gt 1690
_reflns_number_total 3390
_reflns_threshold_expression F^2^>2.0\s(F^2^)
_cod_data_source_file ol0523291si20050926_024019.cif
_cod_data_source_block '__20050118'
_cod_original_cell_volume 2636.7(22)
_cod_original_formula_sum 'C30 H40 Fe2 N2 O2 '
_cod_database_code 1506768

loop_
_symmetry_equiv_pos_site_id
_symmetry_equiv_pos_as_xyz
1 +X,+Y,+Z
2 1/2+X,1/2-Y,-Z
3 -X,1/2+Y,1/2-Z
4 1/2-X,-Y,1/2+Z

loop_
_atom_site_label
_atom_site_type_symbol
_atom_site_fract_x
_atom_site_fract_y
_atom_site_fract_z
_atom_site_U_iso_or_equiv
_atom_site_adp_type
_atom_site_occupancy
_atom_site_symmetry_multiplicity
_atom_site_calc_flag
_atom_site_refinement_flags
Fe(1) Fe 0.6626(2) 0.1168(1) 0.21506(8) 0.0198(5) Uani 1.00 1 d .
Fe(2) Fe 0.8359(2) 0.62527(13) 0.08733(8) 0.0197(5) Uani 1.00 1 d .
O(1) O 0.8869(7) 0.3013(7) 0.2534(5) 0.023(3) Uani 1.00 1 d .
O(2) O 0.9420(8) 0.3572(7) 0.0675(5) 0.030(3) Uani 1.00 1 d .
N(1) N 0.8349(10) 0.1758(8) 0.0121(4) 0.025(3) Uani 1.00 1 d .
N(2) N 0.8075(9) 0.4981(8) 0.3054(5) 0.020(3) Uani 1.00 1 d .
C(1) C 0.9328(11) 0.1225(12) -0.0258(6) 0.034(4) Uani 1.00 1 d .
C(2) C 0.7518(11) 0.2212(10) -0.0408(6) 0.030(4) Uani 1.00 1 d .
C(3) C 0.7766(10) 0.1004(9) 0.0637(6) 0.015(3) Uani 1.00 1 d .
C(4) C 0.7075(11) 0.0097(11) 0.0275(7) 0.031(4) Uani 1.00 1 d .
C(5) C 0.7037(10) 0.1661(9) 0.1148(7) 0.018(3) Uani 1.00 1 d .
C(6) C 0.5805(10) 0.1581(11) 0.1231(7) 0.025(4) Uani 1.00 1 d .
C(7) C 0.5427(11) 0.2278(9) 0.1792(6) 0.021(4) Uani 1.00 1 d .
C(8) C 0.6450(11) 0.2823(9) 0.2047(6) 0.023(4) Uani 1.00 1 d .
C(9) C 0.7443(10) 0.2461(9) 0.1642(6) 0.013(3) Uiso 1.00 1 d .
C(10) C 0.8662(10) 0.2825(9) 0.1800(6) 0.016(3) Uani 1.00 1 d .
C(11) C 0.9041(9) 0.3869(10) 0.1371(6) 0.017(3) Uani 1.00 1 d .
C(12) C 0.8136(10) 0.4740(9) 0.1333(6) 0.017(3) Uani 1.00 1 d .
C(13) C 0.7348(11) 0.4868(10) 0.0758(6) 0.022(4) Uani 1.00 1 d .
C(14) C 0.6637(12) 0.5815(10) 0.0879(7) 0.030(4) Uani 1.00 1 d .
C(15) C 0.6969(9) 0.6249(11) 0.1536(6) 0.024(3) Uani 1.00 1 d .
C(16) C 0.7877(9) 0.5602(10) 0.1834(6) 0.015(3) Uani 1.00 1 d .
C(17) C 0.8484(11) 0.5799(9) 0.2525(6) 0.021(3) Uani 1.00 1 d .
C(18) C 0.8366(13) 0.6995(9) 0.2795(6) 0.028(4) Uani 1.00 1 d .
C(19) C 0.8814(12) 0.4930(12) 0.3680(6) 0.037(4) Uani 1.00 1 d .
C(20) C 0.6867(11) 0.5112(10) 0.3272(6) 0.027(4) Uani 1.00 1 d .
C(21) C 0.7540(12) -0.0265(10) 0.2331(7) 0.027(4) Uani 1.00 1 d .
C(22) C 0.6316(12) -0.0448(10) 0.2385(7) 0.031(4) Uani 1.00 1 d .
C(23) C 0.5878(12) 0.0200(10) 0.2918(7) 0.032(4) Uani 1.00 1 d .
C(24) C 0.679(1) 0.0858(10) 0.3204(6) 0.033(4) Uani 1.00 1 d .
C(25) C 0.7815(13) 0.0561(11) 0.2840(8) 0.038(5) Uani 1.00 1 d .
C(26) C 1.0077(10) 0.6331(11) 0.0610(6) 0.025(4) Uani 1.00 1 d .
C(27) C 0.9745(10) 0.7261(9) 0.1026(6) 0.018(3) Uani 1.00 1 d .
C(28) C 0.8882(11) 0.7823(10) 0.0668(7) 0.032(4) Uani 1.00 1 d .
C(29) C 0.8640(11) 0.7270(10) 0.0028(7) 0.027(3) Uiso 1.00 1 d .
C(30) C 0.9366(11) 0.6378(11) -0.0014(6) 0.028(4) Uani 1.00 1 d .
H(1) H 0.864(9) 0.370(9) 0.262(6) 0.03(4) Uiso 1.00 1 c .
H(2) H 0.910(10) 0.305(9) 0.054(6) 0.02(4) Uiso 1.00 1 c .
H(3) H 0.9149 0.0473 -0.0339 0.040 Uiso 1.00 1 c R
H(4) H 1.0015 0.1278 0.0020 0.040 Uiso 1.00 1 c R
H(5) H 0.9448 0.1583 -0.0700 0.040 Uiso 1.00 1 c R
H(6) H 0.7728 0.2947 -0.0521 0.037 Uiso 1.00 1 c R
H(7) H 0.6754 0.2202 -0.0215 0.036 Uiso 1.00 1 c R
H(8) H 0.7539 0.1776 -0.0825 0.037 Uiso 1.00 1 c R
H(9) H 0.8355 0.0652 0.0908 0.018 Uiso 1.00 1 c R
H(10) H 0.6303 0.0351 0.0197 0.038 Uiso 1.00 1 c R
H(11) H 0.7056 -0.0545 0.0561 0.038 Uiso 1.00 1 c R
H(12) H 0.7429 -0.0070 -0.0167 0.038 Uiso 1.00 1 c R
H(13) H 0.5316 0.1127 0.0949 0.030 Uiso 1.00 1 c R
H(14) H 0.4649 0.2353 0.1956 0.025 Uiso 1.00 1 c R
H(15) H 0.6469 0.3344 0.2422 0.028 Uiso 1.00 1 c R
H(16) H 0.9171 0.2246 0.1665 0.019 Uiso 1.00 1 c R
H(17) H 0.9700 0.4174 0.1604 0.021 Uiso 1.00 1 c R
H(18) H 0.7310 0.4404 0.0353 0.026 Uiso 1.00 1 c R
H(19) H 0.6046 0.6083 0.0572 0.037 Uiso 1.00 1 c R
H(20) H 0.6637 0.6883 0.1750 0.029 Uiso 1.00 1 c R
H(21) H 0.9291 0.5666 0.2454 0.026 Uiso 1.00 1 c R
H(22) H 0.7628 0.7267 0.2651 0.034 Uiso 1.00 1 c R
H(23) H 0.8963 0.7444 0.2601 0.034 Uiso 1.00 1 c R
H(24) H 0.8415 0.7007 0.3298 0.034 Uiso 1.00 1 c R
H(25) H 0.9391 0.4383 0.3608 0.045 Uiso 1.00 1 c R
H(26) H 0.8359 0.4746 0.4084 0.045 Uiso 1.00 1 c R
H(27) H 0.9179 0.5621 0.3754 0.045 Uiso 1.00 1 c R
H(28) H 0.6823 0.5593 0.3668 0.032 Uiso 1.00 1 c R
H(29) H 0.6553 0.4416 0.3397 0.032 Uiso 1.00 1 c R
H(30) H 0.6435 0.5412 0.2889 0.032 Uiso 1.00 1 c R
H(31) H 0.8055 -0.0616 0.2009 0.032 Uiso 1.00 1 c R
H(32) H 0.5888 -0.0954 0.2103 0.037 Uiso 1.00 1 c R
H(33) H 0.5089 0.0200 0.3069 0.038 Uiso 1.00 1 c R
H(34) H 0.6713 0.1397 0.3565 0.040 Uiso 1.00 1 c R
H(35) H 0.8573 0.0850 0.2916 0.046 Uiso 1.00 1 c R
H(36) H 1.0658 0.5799 0.0715 0.030 Uiso 1.00 1 c R
H(37) H 1.0065 0.7453 0.1474 0.022 Uiso 1.00 1 c R
H(38) H 0.8498 0.8464 0.0834 0.038 Uiso 1.00 1 c R
H(39) H 0.8082 0.7481 -0.0317 0.032 Uiso 1.00 1 c R
H(40) H 0.9394 0.5869 -0.0396 0.034 Uiso 1.00 1 c R

loop_
_atom_site_aniso_label
_atom_site_aniso_U_11
_atom_site_aniso_U_22
_atom_site_aniso_U_33
_atom_site_aniso_U_12
_atom_site_aniso_U_13
_atom_site_aniso_U_23
Fe(1) 0.0186(9) 0.0174(9) 0.0234(9) 0.0019(11) 0.0007(9) 0.0034(8)
Fe(2) 0.0197(9) 0.0164(9) 0.0229(9) 0.0004(11) -0.0002(10) 0.0010(8)
O(1) 0.026(5) 0.014(5) 0.029(5) 0.001(4) -0.007(4) -0.001(4)
O(2) 0.026(5) 0.016(5) 0.046(6) -0.005(5) 0.013(5) -0.010(5)
N(1) 0.029(6) 0.032(6) 0.013(5) 0.008(6) 0.002(6) -0.002(5)
N(2) 0.020(6) 0.018(5) 0.023(6) 0.007(5) -0.000(5) -0.000(5)
C(1) 0.033(8) 0.047(9) 0.021(7) -0.008(9) 0.006(6) -0.003(8)
C(2) 0.027(8) 0.025(8) 0.039(8) 0.009(7) -0.011(7) -0.005(7)
C(3) 0.015(6) 0.009(6) 0.021(6) 0.003(5) -0.002(5) -0.001(5)
C(4) 0.027(8) 0.029(8) 0.039(8) -0.008(7) -0.009(7) 0.003(7)
C(5) 0.021(7) 0.008(6) 0.024(7) -0.009(5) -0.001(6) 0.001(6)
C(6) 0.014(7) 0.031(8) 0.029(8) -0.004(6) 0.006(6) 0.011(7)
C(7) 0.030(8) 0.004(6) 0.029(7) 0.003(6) 0.014(7) 0.002(6)
C(8) 0.030(8) 0.015(6) 0.025(7) 0.009(6) -0.006(7) -0.011(6)
C(10) 0.013(7) 0.011(6) 0.023(6) 0.003(5) -0.001(5) -0.011(5)
C(11) 0.014(6) 0.011(6) 0.027(7) -0.010(6) 0.001(5) -0.003(6)
C(12) 0.009(7) 0.014(6) 0.029(7) -0.001(5) 0.007(6) 0.006(6)
C(13) 0.028(8) 0.012(6) 0.025(7) -0.003(6) -0.004(7) -0.004(6)
C(14) 0.017(6) 0.039(8) 0.036(8) -0.007(7) -0.012(8) 0.016(7)
C(15) 0.019(7) 0.025(7) 0.029(7) 0.018(6) 0.001(6) 0.010(7)
C(16) 0.011(6) 0.014(7) 0.020(7) 0.008(5) 0.000(6) 0.004(5)
C(17) 0.007(7) 0.032(7) 0.025(7) -0.001(6) 0.002(6) 0.002(6)
C(18) 0.036(8) 0.023(6) 0.026(7) -0.016(8) 0.013(8) -0.013(6)
C(19) 0.031(8) 0.059(10) 0.021(7) 0.006(8) -0.018(7) 0.002(7)
C(20) 0.029(8) 0.022(7) 0.030(7) 0.011(7) -0.001(7) -0.001(6)
C(21) 0.042(9) 0.019(7) 0.019(7) 0.013(7) 0.018(7) 0.014(6)
C(22) 0.029(9) 0.023(7) 0.040(9) -0.015(6) -0.012(7) 0.010(7)
C(23) 0.041(9) 0.028(8) 0.026(8) -0.013(7) 0.023(7) 0.004(7)
C(24) 0.053(10) 0.018(7) 0.028(8) 0.022(7) -0.011(8) 0.005(6)
C(25) 0.035(9) 0.032(9) 0.048(10) 0.004(7) -0.024(8) 0.016(8)
C(26) 0.024(7) 0.027(8) 0.025(7) -0.001(7) 0.006(6) 0.007(7)
C(27) 0.020(7) 0.014(7) 0.021(7) -0.009(5) -0.004(6) -0.009(6)
C(28) 0.029(8) 0.011(7) 0.055(9) -0.002(6) 0.003(8) 0.007(7)
C(30) 0.036(8) 0.031(8) 0.017(7) -0.015(7) 0.013(6) -0.007(7)

loop_
_atom_type_symbol
_atom_type_description
_atom_type_scat_dispersion_real
_atom_type_scat_dispersion_imag
_atom_type_scat_source
C C 0.003 0.002
;
International Tables for Crystallography
(1992, Vol. C, Tables 4.2.6.8 and 6.1.1.4)
;
H H 0.000 0.000
;
International Tables for Crystallography
(1992, Vol. C, Table 6.1.1.4)
;
Fe Fe 0.346 0.844
;
International Tables for Crystallography
(1992, Vol. C, Tables 4.2.6.8 and 6.1.1.4)
;
N N 0.006 0.003
;
International Tables for Crystallography
(1992, Vol. C, Tables 4.2.6.8 and 6.1.1.4)
;
O O 0.011 0.006
;
International Tables for Crystallography
(1992, Vol. C, Tables 4.2.6.8 and 6.1.1.4)
;

loop_
_geom_angle_atom_site_label_1
_geom_angle_atom_site_label_2
_geom_angle_atom_site_label_3
_geom_angle
Fe(1) C(5) C(3) 124.4(8)
Fe(1) C(5) C(6) 69.4(7)
C(6) Fe(1) C(5) 41.0(5)
C(7) Fe(1) C(5) 69.8(5)
C(8) Fe(1) C(5) 69.1(5)
Fe(1) C(5) C(9) 70.7(7)
C(9) Fe(1) C(5) 40.6(4)
C(21) Fe(1) C(5) 106.5(5)
C(22) Fe(1) C(5) 121.6(5)
C(23) Fe(1) C(5) 156.8(5)
C(24) Fe(1) C(5) 160.2(5)
C(25) Fe(1) C(5) 123.2(5)
Fe(1) C(6) C(5) 69.6(7)
Fe(1) C(6) C(7) 69.8(7)
C(7) Fe(1) C(6) 40.9(5)
C(8) Fe(1) C(6) 68.2(5)
C(9) Fe(1) C(6) 68.1(5)
C(21) Fe(1) C(6) 125.7(5)
C(22) Fe(1) C(6) 109.9(5)
C(23) Fe(1) C(6) 123.2(5)
C(24) Fe(1) C(6) 157.1(6)
C(25) Fe(1) C(6) 161.6(5)
Fe(1) C(7) C(6) 69.3(7)
Fe(1) C(7) C(8) 69.0(7)
C(8) Fe(1) C(7) 41.1(5)
C(9) Fe(1) C(7) 69.5(5)
C(21) Fe(1) C(7) 162.9(5)
C(22) Fe(1) C(7) 126.1(5)
C(23) Fe(1) C(7) 109.3(5)
C(24) Fe(1) C(7) 120.5(5)
C(25) Fe(1) C(7) 155.2(5)
Fe(1) C(8) C(7) 69.8(6)
Fe(1) C(8) C(9) 70.7(6)
C(9) Fe(1) C(8) 41.1(5)
C(21) Fe(1) C(8) 154.6(5)
C(22) Fe(1) C(8) 162.7(5)
C(23) Fe(1) C(8) 126.4(5)
C(24) Fe(1) C(8) 106.7(5)
C(25) Fe(1) C(8) 119.3(5)
Fe(1) C(9) C(5) 68.7(7)
Fe(1) C(9) C(8) 68.2(6)
Fe(1) C(9) C(10) 123.9(8)
C(21) Fe(1) C(9) 119.2(5)
C(22) Fe(1) C(9) 155.5(5)
C(23) Fe(1) C(9) 162.3(5)
C(24) Fe(1) C(9) 123.6(5)
C(25) Fe(1) C(9) 105.6(5)
Fe(1) C(21) C(22) 69.0(7)
C(22) Fe(1) C(21) 40.6(5)
C(23) Fe(1) C(21) 67.2(5)
C(24) Fe(1) C(21) 68.6(5)
Fe(1) C(21) C(25) 68.2(8)
C(25) Fe(1) C(21) 40.8(5)
Fe(1) C(22) C(21) 70.3(7)
Fe(1) C(22) C(23) 70.7(7)
C(23) Fe(1) C(22) 39.1(5)
C(24) Fe(1) C(22) 68.0(5)
C(25) Fe(1) C(22) 68.2(5)
Fe(1) C(23) C(22) 70.1(8)
Fe(1) C(23) C(24) 68.8(7)
C(24) Fe(1) C(23) 40.7(5)
C(25) Fe(1) C(23) 67.7(6)
Fe(1) C(24) C(23) 70.5(7)
Fe(1) C(24) C(25) 69.4(8)
C(25) Fe(1) C(24) 40.8(6)
Fe(1) C(25) C(21) 71.0(8)
Fe(1) C(25) C(24) 69.8(8)
Fe(2) C(12) C(11) 125.0(8)
Fe(2) C(12) C(13) 70.0(7)
C(13) Fe(2) C(12) 40.5(5)
C(14) Fe(2) C(12) 69.1(5)
C(15) Fe(2) C(12) 68.9(5)
Fe(2) C(12) C(16) 69.5(6)
C(16) Fe(2) C(12) 41.2(5)
C(26) Fe(2) C(12) 105.4(5)
C(27) Fe(2) C(12) 125.5(5)
C(28) Fe(2) C(12) 163.3(5)
C(29) Fe(2) C(12) 153.2(5)
C(30) Fe(2) C(12) 119.0(5)
Fe(2) C(13) C(12) 69.5(7)
Fe(2) C(13) C(14) 69.3(7)
C(14) Fe(2) C(13) 40.8(5)
C(15) Fe(2) C(13) 67.6(5)
C(16) Fe(2) C(13) 68.0(5)
C(26) Fe(2) C(13) 124.0(5)
C(27) Fe(2) C(13) 162.2(5)
C(28) Fe(2) C(13) 155.9(5)
C(29) Fe(2) C(13) 120.2(5)
C(30) Fe(2) C(13) 107.1(5)
Fe(2) C(14) C(13) 70.0(7)
Fe(2) C(14) C(15) 69.1(7)
C(15) Fe(2) C(14) 40.2(5)
C(16) Fe(2) C(14) 68.6(5)
C(26) Fe(2) C(14) 161.6(5)
C(27) Fe(2) C(14) 156.0(5)
C(28) Fe(2) C(14) 122.0(5)
C(29) Fe(2) C(14) 108.3(5)
C(30) Fe(2) C(14) 124.8(5)
Fe(2) C(15) C(14) 70.7(7)
Fe(2) C(15) C(16) 70.6(6)
C(16) Fe(2) C(15) 40.8(5)
C(26) Fe(2) C(15) 155.9(5)
C(27) Fe(2) C(15) 122.1(5)
C(28) Fe(2) C(15) 110.5(5)
C(29) Fe(2) C(15) 127.4(5)
C(30) Fe(2) C(15) 162.3(5)
Fe(2) C(16) C(12) 69.3(6)
Fe(2) C(16) C(15) 68.7(6)
Fe(2) C(16) C(17) 125.6(8)
C(26) Fe(2) C(16) 119.6(5)
C(27) Fe(2) C(16) 108.6(5)
C(28) Fe(2) C(16) 127.5(5)
C(29) Fe(2) C(16) 164.7(5)
C(30) Fe(2) C(16) 154.9(5)
Fe(2) C(26) C(27) 69.2(7)
C(27) Fe(2) C(26) 41.2(5)
C(28) Fe(2) C(26) 68.0(5)
C(29) Fe(2) C(26) 68.2(5)
Fe(2) C(26) C(30) 69.5(7)
C(30) Fe(2) C(26) 41.2(5)
Fe(2) C(27) C(26) 69.7(7)
Fe(2) C(27) C(28) 70.5(7)
C(28) Fe(2) C(27) 39.6(5)
C(29) Fe(2) C(27) 67.7(5)
C(30) Fe(2) C(27) 68.1(5)
Fe(2) C(28) C(27) 69.8(7)
Fe(2) C(28) C(29) 70.0(7)
C(29) Fe(2) C(28) 40.4(5)
C(30) Fe(2) C(28) 66.9(5)
Fe(2) C(29) C(28) 69.7(7)
Fe(2) C(29) C(30) 70.3(7)
C(30) Fe(2) C(29) 39.2(5)
Fe(2) C(30) C(26) 69.3(7)
Fe(2) C(30) C(29) 70.5(7)
O(1) C(10) C(9) 113.3(9)
O(1) C(10) C(11) 109.0(9)
O(2) C(11) C(10) 110.7(9)
O(2) C(11) C(12) 110.4(9)
C(3) N(1) C(1) 112.7(9)
C(2) N(1) C(1) 109.0(8)
C(3) N(1) C(2) 112(1)
N(1) C(3) C(5) 109.8(9)
N(1) C(3) C(4) 112.7(9)
N(2) C(17) C(16) 109.3(9)
C(19) N(2) C(17) 112(1)
N(2) C(17) C(18) 112.4(9)
C(20) N(2) C(17) 114.7(9)
C(20) N(2) C(19) 109.3(9)
C(5) C(3) C(4) 112.5(9)
C(3) C(5) C(6) 125(1)
C(3) C(5) C(9) 126(1)
C(5) C(6) C(7) 110(1)
C(9) C(5) C(6) 107(1)
C(5) C(9) C(8) 107(1)
C(5) C(9) C(10) 129(1)
C(6) C(7) C(8) 105(1)
C(7) C(8) C(9) 109(1)
C(8) C(9) C(10) 122(1)
C(9) C(10) C(11) 113.4(9)
C(10) C(11) C(12) 114.1(9)
C(11) C(12) C(13) 124(1)
C(11) C(12) C(16) 129(1)
C(12) C(13) C(14) 109(1)
C(16) C(12) C(13) 106(1)
C(12) C(16) C(15) 107(1)
C(12) C(16) C(17) 126(1)
C(13) C(14) C(15) 106(1)
C(14) C(15) C(16) 109(1)
C(15) C(16) C(17) 126(1)
C(16) C(17) C(18) 113(1)
C(21) C(22) C(23) 108(1)
C(25) C(21) C(22) 106(1)
C(21) C(25) C(24) 108(1)
C(22) C(23) C(24) 109(1)
C(23) C(24) C(25) 106(1)
C(26) C(27) C(28) 108(1)
C(30) C(26) C(27) 105(1)
C(26) C(30) C(29) 109(1)
C(27) C(28) C(29) 108(1)
C(28) C(29) C(30) 107(1)
Fe(1) C(6) H(13) 127.3452
Fe(1) C(7) H(14) 126.1037
Fe(1) C(8) H(15) 125.9964
Fe(1) C(21) H(31) 126.2714
Fe(1) C(22) H(32) 126.2465
Fe(1) C(23) H(33) 127.6086
Fe(1) C(24) H(34) 124.4648
Fe(1) C(25) H(35) 125.3712
Fe(2) C(13) H(18) 126.7005
Fe(2) C(14) H(19) 126.6120
Fe(2) C(15) H(20) 125.1162
Fe(2) C(26) H(36) 126.6589
Fe(2) C(27) H(37) 125.3196
Fe(2) C(28) H(38) 124.7983
Fe(2) C(29) H(39) 126.3418
Fe(2) C(30) H(40) 126.3009
O(1) C(10) H(16) 106.0749
H(1) O(1) C(10) 105(6)
O(2) C(11) H(17) 106.3389
H(2) O(2) C(11) 111(8)
N(1) C(1) H(4) 109.4307
N(1) C(1) H(5) 109.4077
N(1) C(1) H(3) 109.5900
N(1) C(2) H(6) 109.7265
N(1) C(2) H(7) 109.3220
N(1) C(2) H(8) 109.3677
N(1) C(3) H(9) 107.8977
N(2) C(17) H(21) 106.8592
N(2) C(19) H(25) 108.6730
N(2) C(19) H(26) 109.9094
N(2) C(19) H(27) 109.8321
N(2) C(20) H(29) 109.5394
N(2) C(20) H(28) 109.9240
N(2) C(20) H(30) 108.9420
H(4) C(1) H(3) 109.4683
H(5) C(1) H(3) 109.4659
H(5) C(1) H(4) 109.4645
H(7) C(2) H(6) 109.4691
H(8) C(2) H(6) 109.4644
H(8) C(2) H(7) 109.4774
H(9) C(3) C(4) 106.6128
C(3) C(4) H(10) 108.6633
C(3) C(4) H(11) 110.6978
C(3) C(4) H(12) 109.0399
H(9) C(3) C(5) 106.9056
H(11) C(4) H(10) 109.4699
H(12) C(4) H(10) 109.4773
H(12) C(4) H(11) 109.4721
C(5) C(6) H(13) 124.3876
H(13) C(6) C(7) 125.5962
C(6) C(7) H(14) 125.8355
H(14) C(7) C(8) 128.1761
C(7) C(8) H(15) 125.3287
H(15) C(8) C(9) 125.4405
C(9) C(10) H(16) 107.5939
H(16) C(10) C(11) 107.0112
C(10) C(11) H(17) 107.3917
H(17) C(11) C(12) 107.4983
C(12) C(13) H(18) 125.2002
H(18) C(13) C(14) 125.5515
C(13) C(14) H(19) 125.9137
H(19) C(14) C(15) 127.1901
C(14) C(15) H(20) 124.9520
H(20) C(15) C(16) 125.2019
C(16) C(17) H(21) 107.6446
H(21) C(17) C(18) 106.9229
C(17) C(18) H(22) 108.1061
C(17) C(18) H(23) 110.5647
C(17) C(18) H(24) 109.7331
H(23) C(18) H(22) 109.4734
H(24) C(18) H(22) 109.4648
H(24) C(18) H(23) 109.4752
H(26) C(19) H(25) 109.4690
H(27) C(19) H(25) 109.4790
H(27) C(19) H(26) 109.4619
H(29) C(20) H(28) 109.4698
H(30) C(20) H(28) 109.4750
H(30) C(20) H(29) 109.4756
H(31) C(21) C(22) 126.1127
C(21) C(22) H(32) 124.7340
H(31) C(21) C(25) 127.6292
C(21) C(25) H(35) 124.4432
H(32) C(22) C(23) 126.3633
C(22) C(23) H(33) 124.7079
H(33) C(23) C(24) 125.8660
C(23) C(24) H(34) 126.6012
H(34) C(24) C(25) 126.8338
C(24) C(25) H(35) 126.7296
H(36) C(26) C(27) 127.6992
C(26) C(27) H(37) 125.4373
H(36) C(26) C(30) 126.8040
C(26) C(30) H(40) 125.2301
H(37) C(27) C(28) 126.2041
C(27) C(28) H(38) 125.4455
H(38) C(28) C(29) 125.6163
C(28) C(29) H(39) 126.2750
H(39) C(29) C(30) 125.7789
C(29) C(30) H(40) 125.4736

loop_
_geom_bond_atom_site_label_1
_geom_bond_atom_site_label_2
_geom_bond_distance
Fe(1) C(5) 2.04(1)
Fe(1) C(6) 2.04(1)
Fe(1) C(7) 2.04(1)
Fe(1) C(8) 2.03(1)
Fe(1) C(9) 2.07(1)
Fe(1) C(21) 2.06(1)
Fe(1) C(22) 2.05(1)
Fe(1) C(23) 2.05(1)
Fe(1) C(24) 2.03(1)
Fe(1) C(25) 2.03(1)
Fe(2) C(12) 2.05(1)
Fe(2) C(13) 2.06(1)
Fe(2) C(14) 2.05(1)
Fe(2) C(15) 2.03(1)
Fe(2) C(16) 2.05(1)
Fe(2) C(26) 2.04(1)
Fe(2) C(27) 2.03(1)
Fe(2) C(28) 2.04(1)
Fe(2) C(29) 2.04(1)
Fe(2) C(30) 2.04(1)
O(1) C(10) 1.42(1)
O(2) C(11) 1.43(1)
N(1) C(1) 1.48(2)
N(1) C(2) 1.49(2)
N(1) C(3) 1.50(1)
N(2) C(17) 1.49(1)
N(2) C(19) 1.45(2)
N(2) C(20) 1.46(2)
C(3) C(4) 1.52(2)
C(3) C(5) 1.51(2)
C(5) C(6) 1.43(2)
C(5) C(9) 1.43(2)
C(6) C(7) 1.43(2)
C(7) C(8) 1.43(2)
C(8) C(9) 1.44(2)
C(9) C(10) 1.50(2)
C(10) C(11) 1.57(2)
C(11) C(12) 1.49(2)
C(12) C(13) 1.42(2)
C(12) C(16) 1.44(2)
C(13) C(14) 1.43(2)
C(14) C(15) 1.40(2)
C(15) C(16) 1.42(2)
C(16) C(17) 1.50(2)
C(17) C(18) 1.55(2)
C(21) C(22) 1.43(2)
C(21) C(25) 1.43(2)
C(22) C(23) 1.37(2)
C(23) C(24) 1.42(2)
C(24) C(25) 1.41(2)
C(26) C(27) 1.43(2)
C(26) C(30) 1.43(2)
C(27) C(28) 1.38(2)
C(28) C(29) 1.41(2)
C(29) C(30) 1.37(2)
O(1) H(1) 0.9(1)
O(2) H(2) 0.8(1)
C(1) H(3) 0.9499
C(1) H(4) 0.9501
C(1) H(5) 0.9500
C(2) H(6) 0.9500
C(2) H(7) 0.9500
C(2) H(8) 0.9501
C(3) H(9) 0.9500
C(4) H(10) 0.9500
C(4) H(11) 0.9500
C(4) H(12) 0.9501
C(6) H(13) 0.9501
C(7) H(14) 0.9499
C(8) H(15) 0.9500
C(10) H(16) 0.9500
C(11) H(17) 0.9499
C(13) H(18) 0.9500
C(14) H(19) 0.9500
C(15) H(20) 0.9500
C(17) H(21) 0.9500
C(18) H(22) 0.9500
C(18) H(23) 0.9501
C(18) H(24) 0.9501
C(19) H(25) 0.9500
C(19) H(26) 0.9500
C(19) H(27) 0.9500
C(20) H(28) 0.9500
C(20) H(29) 0.9500
C(20) H(30) 0.9500
C(21) H(31) 0.9500
C(22) H(32) 0.9500
C(23) H(33) 0.9500
C(24) H(34) 0.9500
C(25) H(35) 0.9500
C(26) H(36) 0.9500
C(27) H(37) 0.9501
C(28) H(38) 0.9501
C(29) H(39) 0.9501
C(30) H(40) 0.9500

loop_
_geom_contact_atom_site_label_1
_geom_contact_atom_site_label_2
_geom_contact_distance
_geom_contact_site_symmetry_2
Fe(1) O(1) 3.493(9) .
Fe(1) C(3) 3.15(1) .
Fe(1) C(10) 3.16(1) .
Fe(2) O(2) 3.502(9) .
Fe(2) C(11) 3.15(1) .
Fe(2) C(17) 3.17(1) .
O(1) N(2) 2.74(1) .
O(1) C(8) 2.93(2) .
O(1) C(9) 2.44(1) .
O(1) C(11) 2.44(1) .
O(1) C(12) 3.20(1) .
O(1) C(17) 3.42(1) .
O(1) C(19) 3.18(2) .
O(1) C(25) 3.27(2) .
O(2) N(1) 2.73(1) .
O(2) C(1) 3.36(2) .
O(2) C(2) 3.42(2) .
O(2) C(9) 3.21(1) .
O(2) C(10) 2.47(1) .
O(2) C(12) 2.39(1) .
O(2) C(13) 2.86(2) .
O(2) C(26) 3.44(2) .
N(1) C(4) 2.51(2) .
N(1) C(5) 2.46(2) .
N(1) C(9) 3.17(1) .
N(1) C(10) 3.44(1) .
N(1) C(11) 3.58(1) .
N(2) C(10) 3.60(1) .
N(2) C(12) 3.26(1) .
N(2) C(15) 3.49(2) .
N(2) C(16) 2.43(1) .
N(2) C(18) 2.52(1) .
C(1) C(2) 2.42(2) .
C(1) C(3) 2.48(2) .
C(1) C(4) 3.10(2) .
C(2) C(3) 2.47(2) .
C(2) C(4) 2.92(2) .
C(2) C(5) 3.06(2) .
C(3) C(6) 2.61(2) .
C(3) C(9) 2.62(2) .
C(3) C(10) 3.28(2) .
C(3) C(21) 3.56(2) .
C(4) C(5) 2.52(2) .
C(4) C(6) 2.94(2) .
C(4) C(26) 3.33(2) 45502
C(4) C(28) 3.54(2) 54501
C(5) C(7) 2.34(2) .
C(5) C(8) 2.31(2) .
C(5) C(10) 2.65(2) .
C(5) C(11) 3.56(2) .
C(5) C(21) 3.29(2) .
C(5) C(22) 3.57(2) .
C(5) C(25) 3.58(2) .
C(6) C(8) 2.28(2) .
C(6) C(9) 2.30(2) .
C(6) C(22) 3.34(2) .
C(7) C(9) 2.34(2) .
C(7) C(23) 3.34(2) .
C(7) C(24) 3.54(2) .
C(8) C(10) 2.58(2) .
C(8) C(11) 3.48(2) .
C(8) C(12) 3.32(2) .
C(8) C(24) 3.26(2) .
C(8) C(25) 3.50(2) .
C(9) C(11) 2.56(2) .
C(9) C(12) 2.94(2) .
C(9) C(13) 3.37(2) .
C(9) C(21) 3.56(2) .
C(9) C(25) 3.26(2) .
C(10) C(12) 2.56(2) .
C(10) C(13) 3.51(2) .
C(10) C(16) 3.50(2) .
C(10) C(25) 3.52(2) .
C(11) C(13) 2.57(2) .
C(11) C(16) 2.64(2) .
C(11) C(17) 3.27(2) .
C(11) C(26) 3.53(2) .
C(12) C(14) 2.33(2) .
C(12) C(15) 2.31(2) .
C(12) C(17) 2.62(2) .
C(12) C(26) 3.25(2) .
C(12) C(30) 3.53(2) .
C(13) C(15) 2.27(2) .
C(13) C(16) 2.30(2) .
C(13) C(29) 3.55(2) .
C(13) C(30) 3.30(2) .
C(14) C(16) 2.31(2) .
C(14) C(28) 3.57(2) .
C(14) C(29) 3.32(2) .
C(15) C(17) 2.61(2) .
C(15) C(18) 3.01(2) .
C(15) C(20) 3.56(2) .
C(15) C(27) 3.55(2) .
C(15) C(28) 3.34(2) .
C(16) C(18) 2.55(2) .
C(16) C(20) 3.01(2) .
C(16) C(26) 3.54(2) .
C(16) C(27) 3.32(2) .
C(17) C(19) 2.45(2) .
C(17) C(20) 2.48(2) .
C(18) C(19) 3.06(2) .
C(18) C(20) 3.00(2) .
C(18) C(21) 3.58(2) 56501
C(19) C(20) 2.37(2) .
C(21) C(18) 3.58(2) 54501
C(21) C(23) 2.28(2) .
C(21) C(24) 2.31(2) .
C(22) C(24) 2.28(2) .
C(22) C(25) 2.28(2) .
C(23) C(25) 2.27(2) .
C(26) C(4) 3.33(2) 55502
C(26) C(28) 2.28(2) .
C(26) C(29) 2.29(2) .
C(27) C(29) 2.27(2) .
C(27) C(30) 2.28(2) .
C(28) C(4) 3.54(2) 56501
C(28) C(30) 2.25(2) .
Fe(1) H(9) 3.1362 .
Fe(1) H(13) 2.7217 .
Fe(1) H(14) 2.7150 .
Fe(1) H(15) 2.7037 .
Fe(1) H(16) 3.3322 .
Fe(1) H(31) 2.7350 .
Fe(1) H(32) 2.7182 .
Fe(1) H(33) 2.7391 .
Fe(1) H(34) 2.6850 .
Fe(1) H(35) 2.6894 .
Fe(2) H(17) 3.2667 .
Fe(2) H(18) 2.7340 .
Fe(2) H(19) 2.7238 .
Fe(2) H(20) 2.6895 .
Fe(2) H(21) 3.2482 .
Fe(2) H(36) 2.7139 .
Fe(2) H(37) 2.6935 .
Fe(2) H(38) 2.6972 .
Fe(2) H(39) 2.7168 .
Fe(2) H(40) 2.7133 .
O(1) H(15) 2.7927 .
O(1) H(16) 1.9181 .
O(1) H(17) 2.4463 .
O(1) H(21) 3.2681 .
O(1) H(25) 2.6908 .
O(1) H(29) 3.5556 .
O(1) H(35) 2.7502 .
O(2) H(4) 3.1286 .
O(2) H(5) 3.5485 .
O(2) H(6) 3.0736 .
O(2) H(7) 2.9715 55502
O(2) H(10) 3.0176 55502
O(2) H(13) 3.2533 55502
O(2) H(16) 2.4848 .
O(2) H(17) 1.9255 .
O(2) H(18) 2.6948 .
O(2) H(36) 3.0614 .
O(2) H(40) 3.4495 .
N(1) H(2) 2.0(1) .
N(1) H(3) 2.0110 .
N(1) H(4) 2.0092 .
N(1) H(5) 2.0089 .
N(1) H(6) 2.0165 .
N(1) H(7) 2.0119 .
N(1) H(8) 2.0125 .
N(1) H(9) 2.0033 .
N(1) H(10) 2.9106 .
N(1) H(11) 3.2783 .
N(1) H(12) 2.5217 .
N(1) H(16) 3.1195 .
N(1) H(18) 3.4613 .
N(2) H(1) 1.9(1) .
N(2) H(15) 2.9646 .
N(2) H(17) 3.4544 .
N(2) H(21) 1.9818 .
N(2) H(22) 2.9293 .
N(2) H(23) 3.2802 .
N(2) H(24) 2.5390 .
N(2) H(25) 1.9760 .
N(2) H(26) 1.9902 .
N(2) H(27) 1.9893 .
N(2) H(28) 1.9913 .
N(2) H(29) 1.9869 .
N(2) H(30) 1.9800 .
C(1) H(2) 2.7(1) .
C(1) H(6) 2.8300 .
C(1) H(7) 3.1869 .
C(1) H(7) 3.4966 55502
C(1) H(8) 2.4104 .
C(1) H(9) 2.5637 .
C(1) H(12) 2.6953 .
C(1) H(18) 3.5140 55502
C(1) H(19) 3.4831 55502
C(2) H(2) 2.8(1) .
C(2) H(3) 2.8296 .
C(2) H(4) 3.1880 .
C(2) H(4) 3.4893 45502
C(2) H(5) 2.4082 .
C(2) H(9) 3.2688 .
C(2) H(10) 2.8945 .
C(2) H(12) 2.8156 .
C(2) H(18) 3.0384 .
C(2) H(24) 2.8314 66404
C(2) H(28) 3.2789 66404
C(3) H(2) 2.9(1) .
C(3) H(3) 2.5163 .
C(3) H(4) 2.8523 .
C(3) H(5) 3.2537 .
C(3) H(6) 3.2186 .
C(3) H(7) 2.4608 .
C(3) H(8) 2.9247 .
C(3) H(10) 2.0351 .
C(3) H(11) 2.0587 .
C(3) H(12) 2.0396 .
C(3) H(13) 2.8783 .
C(3) H(16) 2.9414 .
C(3) H(31) 3.2709 .
C(3) H(38) 3.2245 54501
C(4) H(3) 2.6877 .
C(4) H(7) 2.7475 .
C(4) H(8) 2.9596 .
C(4) H(9) 2.0108 .
C(4) H(13) 2.6963 .
C(4) H(31) 3.5670 .
C(4) H(36) 2.7067 45502
C(4) H(38) 2.7801 54501
C(4) H(39) 3.5668 54501
C(4) H(40) 3.3039 45502
C(5) H(2) 3.1(1) .
C(5) H(7) 2.6737 .
C(5) H(9) 2.0010 .
C(5) H(10) 2.5442 .
C(5) H(11) 2.9041 .
C(5) H(12) 3.2862 .
C(5) H(13) 2.1147 .
C(5) H(14) 3.2494 .
C(5) H(15) 3.2244 .
C(5) H(16) 2.7319 .
C(5) H(31) 3.4188 .
C(6) H(5) 2.9026 45502
C(6) H(7) 3.0327 .
C(6) H(9) 3.1978 .
C(6) H(10) 2.5241 .
C(6) H(11) 3.2171 .
C(6) H(14) 2.1260 .
C(6) H(15) 3.2000 .
C(6) H(28) 3.2534 64503
C(6) H(30) 3.3767 64503
C(6) H(32) 3.4971 .
C(7) H(5) 2.7265 45502
C(7) H(13) 2.1240 .
C(7) H(15) 2.1279 .
C(7) H(28) 3.4104 64503
C(7) H(30) 3.1767 64503
C(7) H(32) 3.3550 65503
C(7) H(33) 3.5138 .
C(8) H(1) 2.9(1) .
C(8) H(5) 3.5035 45502
C(8) H(13) 3.2017 .
C(8) H(14) 2.1531 .
C(8) H(16) 3.2830 .
C(8) H(29) 3.2028 .
C(8) H(30) 3.5282 .
C(8) H(32) 3.4639 65503
C(8) H(33) 3.3967 65503
C(8) H(34) 3.3620 .
C(9) H(1) 2.7(1) .
C(9) H(2) 2.9(1) .
C(9) H(9) 2.8038 .
C(9) H(13) 3.2114 .
C(9) H(14) 3.2657 .
C(9) H(15) 2.1375 .
C(9) H(16) 2.0023 .
C(9) H(17) 3.3270 .
C(9) H(18) 3.3951 .
C(9) H(35) 3.3614 .
C(10) H(1) 1.9(1) .
C(10) H(2) 2.4(1) .
C(10) H(9) 3.1539 .
C(10) H(15) 2.8495 .
C(10) H(17) 2.0615 .
C(10) H(35) 3.1970 .
C(11) H(1) 2.4(1) .
C(11) H(2) 1.9(1) .
C(11) H(16) 2.0569 .
C(11) H(18) 2.8394 .
C(11) H(21) 3.0071 .
C(11) H(36) 3.2398 .
C(12) H(1) 2.8(1) .
C(12) H(2) 2.8(1) .
C(12) H(15) 3.2820 .
C(12) H(16) 3.3190 .
C(12) H(17) 1.9900 .
C(12) H(18) 2.1170 .
C(12) H(19) 3.2392 .
C(12) H(20) 3.2226 .
C(12) H(21) 2.7396 .
C(12) H(36) 3.3774 .
C(13) H(2) 3.0(1) .
C(13) H(4) 3.3585 45502
C(13) H(6) 3.3879 .
C(13) H(17) 3.2493 .
C(13) H(19) 2.1313 .
C(13) H(20) 3.1912 .
C(13) H(26) 3.2950 66404
C(13) H(33) 3.5914 65503
C(13) H(40) 3.4267 .
C(14) H(3) 3.4139 45502
C(14) H(4) 3.5826 45502
C(14) H(18) 2.1281 .
C(14) H(20) 2.0952 .
C(14) H(26) 3.4558 66404
C(14) H(33) 2.9032 65503
C(14) H(39) 3.4588 .
C(15) H(18) 3.1902 .
C(15) H(19) 2.1152 .
C(15) H(21) 3.2578 .
C(15) H(22) 2.5552 .
C(15) H(23) 3.3758 .
C(15) H(30) 2.8142 .
C(15) H(33) 2.7875 65503
C(15) H(38) 3.4798 .
C(16) H(1) 2.9(1) .
C(16) H(15) 3.3753 .
C(16) H(17) 2.7546 .
C(16) H(18) 3.2170 .
C(16) H(19) 3.2298 .
C(16) H(20) 2.1178 .
C(16) H(21) 2.0029 .
C(16) H(22) 2.5623 .
C(16) H(23) 2.9460 .
C(16) H(24) 3.3074 .
C(16) H(30) 2.5993 .
C(16) H(33) 3.4466 65503
C(16) H(37) 3.4423 .
C(17) H(1) 2.6(1) .
C(17) H(17) 2.9803 .
C(17) H(20) 2.8951 .
C(17) H(22) 2.0530 .
C(17) H(23) 2.0819 .
C(17) H(24) 2.0722 .
C(17) H(25) 2.8677 .
C(17) H(26) 3.2101 .
C(17) H(27) 2.4610 .
C(17) H(28) 2.8895 .
C(17) H(29) 3.2333 .
C(17) H(30) 2.4954 .
C(17) H(37) 3.3598 .
C(18) H(6) 3.4174 66504
C(18) H(8) 3.1777 66504
C(18) H(14) 3.5211 65503
C(18) H(20) 2.8022 .
C(18) H(21) 2.0388 .
C(18) H(27) 2.6342 .
C(18) H(28) 2.9604 .
C(18) H(30) 2.9425 .
C(18) H(31) 3.2830 56501
C(18) H(37) 3.2149 .
C(19) H(1) 2.5(1) .
C(19) H(6) 3.4767 66504
C(19) H(18) 3.5063 66504
C(19) H(21) 2.5402 .
C(19) H(24) 2.6681 .
C(19) H(28) 2.4250 .
C(19) H(29) 2.7238 .
C(19) H(30) 3.1677 .
C(20) H(1) 2.9(1) .
C(20) H(6) 3.3144 66504
C(20) H(13) 3.1578 65503
C(20) H(14) 3.2636 65503
C(20) H(15) 2.7218 .
C(20) H(21) 3.2536 .
C(20) H(22) 3.0015 .
C(20) H(24) 2.9125 .
C(20) H(25) 3.0974 .
C(20) H(26) 2.3413 .
C(20) H(27) 2.8740 .
C(20) H(32) 3.4922 65503
C(20) H(33) 3.3845 65503
C(20) H(40) 3.1377 66504
C(21) H(9) 3.0550 .
C(21) H(11) 3.4022 .
C(21) H(22) 3.0655 54501
C(21) H(23) 3.2708 54501
C(21) H(32) 2.1177 .
C(21) H(33) 3.1909 .
C(21) H(34) 3.2270 .
C(21) H(35) 2.1135 .
C(21) H(38) 3.4030 54501
C(22) H(11) 3.5464 .
C(22) H(13) 3.5119 .
C(22) H(14) 3.1517 64503
C(22) H(15) 3.5388 64503
C(22) H(20) 3.4815 54501
C(22) H(22) 3.2028 54501
C(22) H(30) 3.3681 64503
C(22) H(31) 2.1302 .
C(22) H(33) 2.0665 .
C(22) H(34) 3.1945 .
C(22) H(35) 3.1965 .
C(23) H(3) 3.3905 65504
C(23) H(5) 3.4136 65504
C(23) H(14) 3.4856 .
C(23) H(14) 3.5246 64503
C(23) H(15) 3.5742 64503
C(23) H(20) 3.5964 64503
C(23) H(30) 3.0721 64503
C(23) H(31) 3.1905 .
C(23) H(32) 2.0813 .
C(23) H(34) 2.1294 .
C(23) H(35) 3.1943 .
C(24) H(3) 3.3677 65504
C(24) H(12) 3.3433 65504
C(24) H(15) 3.3859 .
C(24) H(31) 3.2285 .
C(24) H(32) 3.1992 .
C(24) H(33) 2.1228 .
C(24) H(35) 2.1218 .
C(24) H(39) 3.4494 66504
C(25) H(16) 3.3981 .
C(25) H(31) 2.1421 .
C(25) H(32) 3.1975 .
C(25) H(33) 3.1901 .
C(25) H(34) 2.1227 .
C(26) H(10) 2.9130 55502
C(26) H(11) 3.3100 55502
C(26) H(12) 3.2166 55502
C(26) H(17) 3.2551 .
C(26) H(37) 2.1265 .
C(26) H(38) 3.1955 .
C(26) H(39) 3.2045 .
C(26) H(40) 2.1281 .
C(27) H(21) 3.3611 .
C(27) H(23) 3.1126 .
C(27) H(36) 2.1466 .
C(27) H(38) 2.0803 .
C(27) H(39) 3.1846 .
C(27) H(40) 3.1975 .
C(28) H(9) 3.5256 56501
C(28) H(11) 2.8963 56501
C(28) H(12) 3.4419 56501
C(28) H(20) 3.4814 .
C(28) H(31) 3.3028 56501
C(28) H(36) 3.1983 .
C(28) H(37) 2.0871 .
C(28) H(39) 2.1151 .
C(28) H(40) 3.1657 .
C(29) H(11) 3.3759 56501
C(29) H(12) 3.5431 56501
C(29) H(19) 3.4659 .
C(29) H(19) 3.5968 56502
C(29) H(34) 3.2283 66404
C(29) H(36) 3.2014 .
C(29) H(37) 3.1875 .
C(29) H(38) 2.1092 .
C(29) H(40) 2.0717 .
C(30) H(10) 3.0812 55502
C(30) H(11) 3.4108 55502
C(30) H(18) 3.4393 .
C(30) H(29) 3.3223 66404
C(30) H(36) 2.1422 .
C(30) H(37) 3.1987 .
C(30) H(38) 3.1620 .
C(30) H(39) 2.0745 .
H(3) C(14) 3.4139 55502
H(3) C(23) 3.3905 65404
H(3) C(24) 3.3677 65404
H(4) C(2) 3.4893 55502
H(4) C(13) 3.3585 55502
H(4) C(14) 3.5826 55502
H(5) C(6) 2.9026 55502
H(5) C(7) 2.7265 55502
H(5) C(8) 3.5035 55502
H(5) C(23) 3.4136 65404
H(6) C(18) 3.4174 66404
H(6) C(19) 3.4767 66404
H(6) C(20) 3.3144 66404
H(7) O(2) 2.9715 45502
H(7) C(1) 3.4966 45502
H(8) C(18) 3.1777 66404
H(9) C(28) 3.5256 54501
H(10) O(2) 3.0176 45502
H(10) C(26) 2.9130 45502
H(10) C(30) 3.0812 45502
H(11) C(26) 3.3100 45502
H(11) C(28) 2.8963 54501
H(11) C(29) 3.3759 54501
H(11) C(30) 3.4108 45502
H(12) C(24) 3.3433 65404
H(12) C(26) 3.2166 45502
H(12) C(28) 3.4419 54501
H(12) C(29) 3.5431 54501
H(13) O(2) 3.2533 45502
H(13) C(20) 3.1578 64503
H(14) C(18) 3.5211 64503
H(14) C(20) 3.2636 64503
H(14) C(22) 3.1517 65503
H(14) C(23) 3.5246 65503
H(15) C(22) 3.5388 65503
H(15) C(23) 3.5742 65503
H(18) C(1) 3.5140 45502
H(18) C(19) 3.5063 66404
H(19) C(1) 3.4831 45502
H(19) C(29) 3.5968 46502
H(20) C(22) 3.4815 56501
H(20) C(23) 3.5964 65503
H(22) C(21) 3.0655 56501
H(22) C(22) 3.2028 56501
H(23) C(21) 3.2708 56501
H(24) C(2) 2.8314 66504
H(26) C(13) 3.2950 66504
H(26) C(14) 3.4558 66504
H(28) C(2) 3.2789 66504
H(28) C(6) 3.2534 65503
H(28) C(7) 3.4104 65503
H(29) C(30) 3.3224 66504
H(30) C(6) 3.3767 65503
H(30) C(7) 3.1767 65503
H(30) C(22) 3.3681 65503
H(30) C(23) 3.0721 65503
H(31) C(18) 3.2830 54501
H(31) C(28) 3.3028 54501
H(32) C(7) 3.3550 64503
H(32) C(8) 3.4639 64503
H(32) C(20) 3.4922 64503
H(33) C(8) 3.3967 64503
H(33) C(13) 3.5914 64503
H(33) C(14) 2.9032 64503
H(33) C(15) 2.7875 64503
H(33) C(16) 3.4466 64503
H(33) C(20) 3.3845 64503
H(34) C(29) 3.2283 66504
H(36) C(4) 2.7067 55502
H(38) C(3) 3.2245 56501
H(38) C(4) 2.7801 56501
H(38) C(21) 3.4030 56501
H(39) C(4) 3.5668 56501
H(39) C(24) 3.4494 66404
H(40) C(4) 3.3039 55502
H(40) C(20) 3.1377 66404

loop_
_geom_torsion_atom_site_label_1
_geom_torsion_atom_site_label_2
_geom_torsion_atom_site_label_3
_geom_torsion_atom_site_label_4
_geom_torsion
C(6) Fe(1) C(5) C(3) -119(1)
C(6) Fe(1) C(5) C(9) 118.0(8)
C(7) Fe(1) C(5) C(3) -156(1)
C(7) Fe(1) C(5) C(6) -36.4(6)
C(7) Fe(1) C(5) C(9) 81.7(6)
C(8) Fe(1) C(5) C(3) 159(1)
C(8) Fe(1) C(5) C(6) -80.4(7)
C(8) Fe(1) C(5) C(9) 37.6(6)
C(9) Fe(1) C(5) C(3) 122(1)
C(9) Fe(1) C(5) C(6) -118.0(8)
C(21) Fe(1) C(5) C(3) 6(1)
C(21) Fe(1) C(5) C(6) 126.0(6)
C(21) Fe(1) C(5) C(9) -115.9(6)
C(22) Fe(1) C(5) C(3) -35(1)
C(22) Fe(1) C(5) C(6) 84.4(7)
C(22) Fe(1) C(5) C(9) -157.6(5)
C(23) Fe(1) C(5) C(3) -64(1)
C(23) Fe(1) C(5) C(6) 55(1)
C(23) Fe(1) C(5) C(9) 173.7(7)
C(24) Fe(1) C(5) C(3) 78(1)
C(24) Fe(1) C(5) C(6) -161.4(8)
C(24) Fe(1) C(5) C(9) -43(1)
C(25) Fe(1) C(5) C(3) 47(1)
C(25) Fe(1) C(5) C(6) 167.5(6)
C(25) Fe(1) C(5) C(9) -74.5(7)
C(5) Fe(1) C(6) C(7) -121.7(9)
C(7) Fe(1) C(6) C(5) 121.7(9)
C(8) Fe(1) C(6) C(5) 82.8(6)
C(8) Fe(1) C(6) C(7) -39.0(6)
C(9) Fe(1) C(6) C(5) 38.3(6)
C(9) Fe(1) C(6) C(7) -83.5(7)
C(21) Fe(1) C(6) C(5) -72.8(7)
C(21) Fe(1) C(6) C(7) 165.4(6)
C(22) Fe(1) C(6) C(5) -115.6(6)
C(22) Fe(1) C(6) C(7) 122.6(6)
C(23) Fe(1) C(6) C(5) -157.1(5)
C(23) Fe(1) C(6) C(7) 81.2(7)
C(24) Fe(1) C(6) C(5) 163.9(7)
C(24) Fe(1) C(6) C(7) 42(1)
C(25) Fe(1) C(6) C(5) -35(1)
C(25) Fe(1) C(6) C(7) -156.8(9)
C(5) Fe(1) C(7) C(6) 36.5(6)
C(5) Fe(1) C(7) C(8) -80.9(6)
C(6) Fe(1) C(7) C(8) -117.4(8)
C(8) Fe(1) C(7) C(6) 117.4(9)
C(9) Fe(1) C(7) C(6) 79.9(7)
C(9) Fe(1) C(7) C(8) -37.5(6)
C(21) Fe(1) C(7) C(6) -43(1)
C(21) Fe(1) C(7) C(8) -161(1)
C(22) Fe(1) C(7) C(6) -78.5(7)
C(22) Fe(1) C(7) C(8) 164.1(5)
C(23) Fe(1) C(7) C(6) -118.9(6)
C(23) Fe(1) C(7) C(8) 123.8(6)
C(24) Fe(1) C(7) C(6) -162.3(6)
C(24) Fe(1) C(7) C(8) 80.3(7)
C(25) Fe(1) C(7) C(6) 162.8(7)
C(25) Fe(1) C(7) C(8) 45(1)
C(5) Fe(1) C(8) C(7) 82.9(6)
C(5) Fe(1) C(8) C(9) -37.1(5)
C(6) Fe(1) C(8) C(7) 38.8(6)
C(6) Fe(1) C(8) C(9) -81.3(6)
C(7) Fe(1) C(8) C(9) -120.0(8)
C(9) Fe(1) C(8) C(7) 120.0(8)
C(21) Fe(1) C(8) C(7) 167.3(6)
C(21) Fe(1) C(8) C(9) 47(1)
C(22) Fe(1) C(8) C(7) -48(1)
C(22) Fe(1) C(8) C(9) -168.2(9)
C(23) Fe(1) C(8) C(7) -77.2(7)
C(23) Fe(1) C(8) C(9) 162.8(5)
C(24) Fe(1) C(8) C(7) -117.6(6)
C(24) Fe(1) C(8) C(9) 122.4(6)
C(25) Fe(1) C(8) C(7) -159.9(6)
C(25) Fe(1) C(8) C(9) 80.0(6)
C(5) Fe(1) C(9) C(8) 120.0(8)
C(5) Fe(1) C(9) C(10) -124(1)
C(6) Fe(1) C(9) C(5) -38.6(6)
C(6) Fe(1) C(9) C(8) 81.4(6)
C(6) Fe(1) C(9) C(10) -162(1)
C(7) Fe(1) C(9) C(5) -82.6(6)
C(7) Fe(1) C(9) C(8) 37.4(6)
C(7) Fe(1) C(9) C(10) 153(1)
C(8) Fe(1) C(9) C(5) -120.0(8)
C(8) Fe(1) C(9) C(10) 115(1)
C(21) Fe(1) C(9) C(5) 81.2(7)
C(21) Fe(1) C(9) C(8) -158.8(6)
C(21) Fe(1) C(9) C(10) -42(1)
C(22) Fe(1) C(9) C(5) 51(1)
C(22) Fe(1) C(9) C(8) 171.6(7)
C(22) Fe(1) C(9) C(10) -72(1)
C(23) Fe(1) C(9) C(5) -171.8(9)
C(23) Fe(1) C(9) C(8) -51(1)
C(23) Fe(1) C(9) C(10) 64(1)
C(24) Fe(1) C(9) C(5) 163.8(5)
C(24) Fe(1) C(9) C(8) -76.2(7)
C(24) Fe(1) C(9) C(10) 39(1)
C(25) Fe(1) C(9) C(5) 123.1(6)
C(25) Fe(1) C(9) C(8) -116.9(6)
C(25) Fe(1) C(9) C(10) -1(1)
C(5) Fe(1) C(21) C(22) -119.6(7)
C(5) Fe(1) C(21) C(25) 122.0(7)
C(6) Fe(1) C(21) C(22) -78.8(8)
C(6) Fe(1) C(21) C(25) 162.8(7)
C(7) Fe(1) C(21) C(22) -44(1)
C(7) Fe(1) C(21) C(25) -163(1)
C(8) Fe(1) C(21) C(22) 164.7(7)
C(8) Fe(1) C(21) C(25) 46(1)
C(9) Fe(1) C(21) C(22) -161.7(6)
C(9) Fe(1) C(21) C(25) 79.9(8)
C(22) Fe(1) C(21) C(25) -118.4(9)
C(23) Fe(1) C(21) C(22) 36.7(7)
C(23) Fe(1) C(21) C(25) -81.8(7)
C(24) Fe(1) C(21) C(22) 80.8(7)
C(24) Fe(1) C(21) C(25) -37.7(7)
C(25) Fe(1) C(21) C(22) 118.4(9)
C(5) Fe(1) C(22) C(21) 78.2(8)
C(5) Fe(1) C(22) C(23) -162.5(7)
C(6) Fe(1) C(22) C(21) 122.2(7)
C(6) Fe(1) C(22) C(23) -118.6(7)
C(7) Fe(1) C(22) C(21) 165.1(6)
C(7) Fe(1) C(22) C(23) -75.6(9)
C(8) Fe(1) C(22) C(21) -157(1)
C(8) Fe(1) C(22) C(23) -38(1)
C(9) Fe(1) C(22) C(21) 41(1)
C(9) Fe(1) C(22) C(23) 160.7(8)
C(21) Fe(1) C(22) C(23) 119(1)
C(23) Fe(1) C(22) C(21) -119(1)
C(24) Fe(1) C(22) C(21) -82.3(7)
C(24) Fe(1) C(22) C(23) 36.9(7)
C(25) Fe(1) C(22) C(21) -38.2(6)
C(25) Fe(1) C(22) C(23) 81.0(8)
C(5) Fe(1) C(23) C(22) 40(1)
C(5) Fe(1) C(23) C(24) 161.8(8)
C(6) Fe(1) C(23) C(22) 80.8(8)
C(6) Fe(1) C(23) C(24) -157.9(6)
C(7) Fe(1) C(23) C(22) 124.0(7)
C(7) Fe(1) C(23) C(24) -114.7(7)
C(8) Fe(1) C(23) C(22) 166.8(6)
C(8) Fe(1) C(23) C(24) -71.9(8)
C(9) Fe(1) C(23) C(22) -153(1)
C(9) Fe(1) C(23) C(24) -31(1)
C(21) Fe(1) C(23) C(22) -38.1(7)
C(21) Fe(1) C(23) C(24) 83.3(7)
C(22) Fe(1) C(23) C(24) 121(1)
C(24) Fe(1) C(23) C(22) -121(1)
C(25) Fe(1) C(23) C(22) -82.4(8)
C(25) Fe(1) C(23) C(24) 38.9(7)
C(5) Fe(1) C(24) C(23) -158.6(9)
C(5) Fe(1) C(24) C(25) -41(1)
C(6) Fe(1) C(24) C(23) 53(1)
C(6) Fe(1) C(24) C(25) 170.9(8)
C(7) Fe(1) C(24) C(23) 84.5(7)
C(7) Fe(1) C(24) C(25) -158.4(6)
C(8) Fe(1) C(24) C(23) 127.0(7)
C(8) Fe(1) C(24) C(25) -115.8(7)
C(9) Fe(1) C(24) C(23) 168.9(6)
C(9) Fe(1) C(24) C(25) -74.0(8)
C(21) Fe(1) C(24) C(23) -79.4(7)
C(21) Fe(1) C(24) C(25) 37.7(7)
C(22) Fe(1) C(24) C(23) -35.5(6)
C(22) Fe(1) C(24) C(25) 81.6(7)
C(23) Fe(1) C(24) C(25) 117.1(9)
C(25) Fe(1) C(24) C(23) -117.1(9)
C(5) Fe(1) C(25) C(21) -76.2(8)
C(5) Fe(1) C(25) C(24) 164.4(6)
C(6) Fe(1) C(25) C(21) -49(1)
C(6) Fe(1) C(25) C(24) -168(1)
C(7) Fe(1) C(25) C(21) 168.3(7)
C(7) Fe(1) C(25) C(24) 48(1)
C(8) Fe(1) C(25) C(21) -159.2(6)
C(8) Fe(1) C(25) C(24) 81.5(8)
C(9) Fe(1) C(25) C(21) -116.9(7)
C(9) Fe(1) C(25) C(24) 123.8(7)
C(21) Fe(1) C(25) C(24) -119(1)
C(22) Fe(1) C(25) C(21) 38.1(7)
C(22) Fe(1) C(25) C(24) -81.2(7)
C(23) Fe(1) C(25) C(21) 80.4(7)
C(23) Fe(1) C(25) C(24) -38.9(6)
C(24) Fe(1) C(25) C(21) 119(1)
C(13) Fe(2) C(12) C(11) 118(1)
C(13) Fe(2) C(12) C(16) -117.6(8)
C(14) Fe(2) C(12) C(11) 154(1)
C(14) Fe(2) C(12) C(13) 36.7(6)
C(14) Fe(2) C(12) C(16) -80.9(6)
C(15) Fe(2) C(12) C(11) -161(1)
C(15) Fe(2) C(12) C(13) 79.9(6)
C(15) Fe(2) C(12) C(16) -37.7(5)
C(16) Fe(2) C(12) C(11) -124(1)
C(16) Fe(2) C(12) C(13) 117.6(8)
C(26) Fe(2) C(12) C(11) -6(1)
C(26) Fe(2) C(12) C(13) -124.7(6)
C(26) Fe(2) C(12) C(16) 117.6(6)
C(27) Fe(2) C(12) C(11) -46(1)
C(27) Fe(2) C(12) C(13) -165.1(6)
C(27) Fe(2) C(12) C(16) 77.3(7)
C(28) Fe(2) C(12) C(11) -70(1)
C(28) Fe(2) C(12) C(13) 171.1(9)
C(28) Fe(2) C(12) C(16) 53(1)
C(29) Fe(2) C(12) C(11) 65(1)
C(29) Fe(2) C(12) C(13) -52(1)
C(29) Fe(2) C(12) C(16) -170.4(6)
C(30) Fe(2) C(12) C(11) 35(1)
C(30) Fe(2) C(12) C(13) -82.5(7)
C(30) Fe(2) C(12) C(16) 159.9(5)
C(12) Fe(2) C(13) C(14) 121.2(9)
C(14) Fe(2) C(13) C(12) -121.2(8)
C(15) Fe(2) C(13) C(12) -83.2(6)
C(15) Fe(2) C(13) C(14) 38.0(6)
C(16) Fe(2) C(13) C(12) -39.0(6)
C(16) Fe(2) C(13) C(14) 82.2(7)
C(26) Fe(2) C(13) C(12) 72.8(7)
C(26) Fe(2) C(13) C(14) -166.0(6)
C(27) Fe(2) C(13) C(12) 43(1)
C(27) Fe(2) C(13) C(14) 164.7(9)
C(28) Fe(2) C(13) C(12) -173.7(7)
C(28) Fe(2) C(13) C(14) -52(1)
C(29) Fe(2) C(13) C(12) 155.5(6)
C(29) Fe(2) C(13) C(14) -83.3(7)
C(30) Fe(2) C(13) C(12) 114.9(6)
C(30) Fe(2) C(13) C(14) -123.9(6)
C(12) Fe(2) C(14) C(13) -36.5(6)
C(12) Fe(2) C(14) C(15) 81.5(7)
C(13) Fe(2) C(14) C(15) 118.0(9)
C(15) Fe(2) C(14) C(13) -118.0(9)
C(16) Fe(2) C(14) C(13) -80.8(7)
C(16) Fe(2) C(14) C(15) 37.3(6)
C(26) Fe(2) C(14) C(13) 39(1)
C(26) Fe(2) C(14) C(15) 157.4(9)
C(27) Fe(2) C(14) C(13) -168.5(7)
C(27) Fe(2) C(14) C(15) -50(1)
C(28) Fe(2) C(14) C(13) 157.6(6)
C(28) Fe(2) C(14) C(15) -84.4(7)
C(29) Fe(2) C(14) C(13) 115.2(6)
C(29) Fe(2) C(14) C(15) -126.8(7)
C(30) Fe(2) C(14) C(13) 75.0(7)
C(30) Fe(2) C(14) C(15) -167.0(6)
C(12) Fe(2) C(15) C(14) -82.3(7)
C(12) Fe(2) C(15) C(16) 38.1(6)
C(13) Fe(2) C(15) C(14) -38.6(6)
C(13) Fe(2) C(15) C(16) 81.8(6)
C(14) Fe(2) C(15) C(16) 120.4(9)
C(16) Fe(2) C(15) C(14) -120.4(9)
C(26) Fe(2) C(15) C(14) -162.7(7)
C(26) Fe(2) C(15) C(16) -42(1)
C(27) Fe(2) C(15) C(14) 158.3(6)
C(27) Fe(2) C(15) C(16) -81.4(7)
C(28) Fe(2) C(15) C(14) 115.6(7)
C(28) Fe(2) C(15) C(16) -124.0(6)
C(29) Fe(2) C(15) C(14) 73.1(8)
C(29) Fe(2) C(15) C(16) -166.5(5)
C(30) Fe(2) C(15) C(14) 37(1)
C(30) Fe(2) C(15) C(16) 157(1)
C(12) Fe(2) C(16) C(15) -119.1(8)
C(12) Fe(2) C(16) C(17) 120(1)
C(13) Fe(2) C(16) C(12) 38.3(6)
C(13) Fe(2) C(16) C(15) -80.8(7)
C(13) Fe(2) C(16) C(17) 158(1)
C(14) Fe(2) C(16) C(12) 82.4(6)
C(14) Fe(2) C(16) C(15) -36.7(6)
C(14) Fe(2) C(16) C(17) -157(1)
C(15) Fe(2) C(16) C(12) 119.1(8)
C(15) Fe(2) C(16) C(17) -120(1)
C(26) Fe(2) C(16) C(12) -79.3(6)
C(26) Fe(2) C(16) C(15) 161.6(6)
C(26) Fe(2) C(16) C(17) 41(1)
C(27) Fe(2) C(16) C(12) -123.0(6)
C(27) Fe(2) C(16) C(15) 117.9(6)
C(27) Fe(2) C(16) C(17) -2(1)
C(28) Fe(2) C(16) C(12) -163.1(5)
C(28) Fe(2) C(16) C(15) 77.8(7)
C(28) Fe(2) C(16) C(17) -42(1)
C(29) Fe(2) C(16) C(12) 163(1)
C(29) Fe(2) C(16) C(15) 44(1)
C(29) Fe(2) C(16) C(17) -76(1)
C(30) Fe(2) C(16) C(12) -45(1)
C(30) Fe(2) C(16) C(15) -164.2(7)
C(30) Fe(2) C(16) C(17) 75(1)
C(12) Fe(2) C(26) C(27) -126.8(6)
C(12) Fe(2) C(26) C(30) 116.6(7)
C(13) Fe(2) C(26) C(27) -166.9(5)
C(13) Fe(2) C(26) C(30) 76.6(8)
C(14) Fe(2) C(26) C(27) 163.2(9)
C(14) Fe(2) C(26) C(30) 46(1)
C(15) Fe(2) C(26) C(27) -54(1)
C(15) Fe(2) C(26) C(30) -170.8(7)
C(16) Fe(2) C(26) C(27) -84.7(7)
C(16) Fe(2) C(26) C(30) 158.8(6)
C(27) Fe(2) C(26) C(30) -116.5(9)
C(28) Fe(2) C(26) C(27) 37.0(6)
C(28) Fe(2) C(26) C(30) -79.6(7)
C(29) Fe(2) C(26) C(27) 80.6(6)
C(29) Fe(2) C(26) C(30) -35.9(6)
C(30) Fe(2) C(26) C(27) 116.5(8)
C(12) Fe(2) C(27) C(26) 71.4(7)
C(12) Fe(2) C(27) C(28) -169.5(6)
C(13) Fe(2) C(27) C(26) 38(1)
C(13) Fe(2) C(27) C(28) 157(1)
C(14) Fe(2) C(27) C(26) -167.0(7)
C(14) Fe(2) C(27) C(28) -47(1)
C(15) Fe(2) C(27) C(26) 157.0(6)
C(15) Fe(2) C(27) C(28) -83.9(8)
C(16) Fe(2) C(27) C(26) 114.0(6)
C(16) Fe(2) C(27) C(28) -126.8(7)
C(26) Fe(2) C(27) C(28) 119.1(9)
C(28) Fe(2) C(27) C(26) -119.1(8)
C(29) Fe(2) C(27) C(26) -81.9(6)
C(29) Fe(2) C(27) C(28) 37.3(7)
C(30) Fe(2) C(27) C(26) -39.4(6)
C(30) Fe(2) C(27) C(28) 79.7(7)
C(12) Fe(2) C(28) C(27) 31(1)
C(12) Fe(2) C(28) C(29) 151(1)
C(13) Fe(2) C(28) C(27) -163.2(7)
C(13) Fe(2) C(28) C(29) -43(1)
C(14) Fe(2) C(28) C(27) 159.2(6)
C(14) Fe(2) C(28) C(29) -80.7(8)
C(15) Fe(2) C(28) C(27) 115.9(7)
C(15) Fe(2) C(28) C(29) -124.0(7)
C(16) Fe(2) C(28) C(27) 72.9(8)
C(16) Fe(2) C(28) C(29) -167.0(6)
C(26) Fe(2) C(28) C(27) -38.3(6)
C(26) Fe(2) C(28) C(29) 81.8(7)
C(27) Fe(2) C(28) C(29) 120.1(9)
C(29) Fe(2) C(28) C(27) -120.1(9)
C(30) Fe(2) C(28) C(27) -83.1(7)
C(30) Fe(2) C(28) C(29) 37.0(6)
C(12) Fe(2) C(29) C(28) -162.1(7)
C(12) Fe(2) C(29) C(30) -43(1)
C(13) Fe(2) C(29) C(28) 161.2(6)
C(13) Fe(2) C(29) C(30) -80.0(8)
C(14) Fe(2) C(29) C(28) 118.1(7)
C(14) Fe(2) C(29) C(30) -123.1(7)
C(15) Fe(2) C(29) C(28) 77.5(8)
C(15) Fe(2) C(29) C(30) -163.7(6)
C(16) Fe(2) C(29) C(28) 42(1)
C(16) Fe(2) C(29) C(30) 161(1)
C(26) Fe(2) C(29) C(28) -81.2(7)
C(26) Fe(2) C(29) C(30) 37.6(6)
C(27) Fe(2) C(29) C(28) -36.6(6)
C(27) Fe(2) C(29) C(30) 82.2(7)
C(28) Fe(2) C(29) C(30) 118.8(9)
C(30) Fe(2) C(29) C(28) -118.8(9)
C(12) Fe(2) C(30) C(26) -80.1(7)
C(12) Fe(2) C(30) C(29) 159.4(6)
C(13) Fe(2) C(30) C(26) -122.4(7)
C(13) Fe(2) C(30) C(29) 117.0(7)
C(14) Fe(2) C(30) C(26) -163.7(6)
C(14) Fe(2) C(30) C(29) 75.7(8)
C(15) Fe(2) C(30) C(26) 167(1)
C(15) Fe(2) C(30) C(29) 47(1)
C(16) Fe(2) C(30) C(26) -47(1)
C(16) Fe(2) C(30) C(29) -168.4(7)
C(26) Fe(2) C(30) C(29) -120.6(9)
C(27) Fe(2) C(30) C(26) 39.4(6)
C(27) Fe(2) C(30) C(29) -81.2(7)
C(28) Fe(2) C(30) C(26) 82.4(7)
C(28) Fe(2) C(30) C(29) -38.1(6)
C(29) Fe(2) C(30) C(26) 120.6(9)
C(1) N(1) C(3) C(4) -70(1)
C(1) N(1) C(3) C(5) 163.4(9)
C(2) N(1) C(3) C(4) 53(1)
C(2) N(1) C(3) C(5) -73(1)
C(19) N(2) C(17) C(16) 165.6(9)
C(19) N(2) C(17) C(18) -67(1)
C(20) N(2) C(17) C(16) -68(1)
C(20) N(2) C(17) C(18) 58(1)
N(1) C(3) C(5) Fe(1) -153.7(8)
N(1) C(3) C(5) C(6) 118(1)
N(1) C(3) C(5) C(9) -62(1)
C(4) C(3) C(5) Fe(1) 79(1)
C(4) C(3) C(5) C(6) -8(1)
C(4) C(3) C(5) C(9) 170(1)
Fe(1) C(5) C(6) C(7) 58.1(9)
C(3) C(5) C(6) Fe(1) 118(1)
C(3) C(5) C(6) C(7) 176(1)
C(9) C(5) C(6) Fe(1) -60.8(8)
C(9) C(5) C(6) C(7) -2(1)
Fe(1) C(5) C(9) C(8) -57.3(8)
Fe(1) C(5) C(9) C(10) 116(1)
C(3) C(5) C(9) Fe(1) -119(1)
C(3) C(5) C(9) C(8) -176(1)
C(3) C(5) C(9) C(10) -2(2)
C(6) C(5) C(9) Fe(1) 60.0(8)
C(6) C(5) C(9) C(8) 2(1)
C(6) C(5) C(9) C(10) 176(1)
Fe(1) C(6) C(7) C(8) 59.6(9)
C(5) C(6) C(7) Fe(1) -58.0(9)
C(5) C(6) C(7) C(8) 1(1)
Fe(1) C(7) C(8) C(9) 59.9(9)
C(6) C(7) C(8) Fe(1) -59.8(8)
C(6) C(7) C(8) C(9) 0(1)
Fe(1) C(8) C(9) C(5) 57.6(9)
Fe(1) C(8) C(9) C(10) -117(1)
C(7) C(8) C(9) Fe(1) -59.4(8)
C(7) C(8) C(9) C(5) -1(1)
C(7) C(8) C(9) C(10) -176(1)
Fe(1) C(9) C(10) O(1) -51(1)
Fe(1) C(9) C(10) C(11) -176.5(8)
C(5) C(9) C(10) O(1) -140(1)
C(5) C(9) C(10) C(11) 94(1)
C(8) C(9) C(10) O(1) 32(1)
C(8) C(9) C(10) C(11) -92(1)
O(1) C(10) C(11) O(2) 150.3(9)
O(1) C(10) C(11) C(12) -84(1)
C(9) C(10) C(11) O(2) -82(1)
C(9) C(10) C(11) C(12) 42(1)
O(2) C(11) C(12) Fe(2) -58(1)
O(2) C(11) C(12) C(13) 29(1)
O(2) C(11) C(12) C(16) -149(1)
C(10) C(11) C(12) Fe(2) 175.9(7)
C(10) C(11) C(12) C(13) -95(1)
C(10) C(11) C(12) C(16) 84(1)
Fe(2) C(12) C(13) C(14) -57.9(9)
C(11) C(12) C(13) Fe(2) -119(1)
C(11) C(12) C(13) C(14) -177(1)
C(16) C(12) C(13) Fe(2) 60.1(8)
C(16) C(12) C(13) C(14) 2(1)
Fe(2) C(12) C(16) C(15) 58.4(9)
Fe(2) C(12) C(16) C(17) -119(1)
C(11) C(12) C(16) Fe(2) 119(1)
C(11) C(12) C(16) C(15) 177(1)
C(11) C(12) C(16) C(17) 0(1)
C(13) C(12) C(16) Fe(2) -60.4(8)
C(13) C(12) C(16) C(15) -2(1)
C(13) C(12) C(16) C(17) 179(1)
Fe(2) C(13) C(14) C(15) -59.5(9)
C(12) C(13) C(14) Fe(2) 58.1(9)
C(12) C(13) C(14) C(15) -1(1)
Fe(2) C(14) C(15) C(16) -59.9(9)
C(13) C(14) C(15) Fe(2) 60.1(9)
C(13) C(14) C(15) C(16) 0(1)
Fe(2) C(15) C(16) C(12) -58.8(9)
Fe(2) C(15) C(16) C(17) 119(1)
C(14) C(15) C(16) Fe(2) 60.0(8)
C(14) C(15) C(16) C(12) 1(1)
C(14) C(15) C(16) C(17) 179(1)
Fe(2) C(16) C(17) N(2) -165.7(9)
Fe(2) C(16) C(17) C(18) 68(1)
C(12) C(16) C(17) N(2) -76(1)
C(12) C(16) C(17) C(18) 157(1)
C(15) C(16) C(17) N(2) 105(1)
C(15) C(16) C(17) C(18) -20(1)
Fe(1) C(21) C(22) C(23) -60(1)
C(25) C(21) C(22) Fe(1) 58.2(9)
C(25) C(21) C(22) C(23) -2(1)
Fe(1) C(21) C(25) C(24) 59(1)
C(22) C(21) C(25) Fe(1) -58.8(9)
C(22) C(21) C(25) C(24) 1(1)
Fe(1) C(22) C(23) C(24) -57(1)
C(21) C(22) C(23) Fe(1) 60.2(9)
C(21) C(22) C(23) C(24) 2(1)
Fe(1) C(23) C(24) C(25) -60(1)
C(22) C(23) C(24) Fe(1) 58.4(9)
C(22) C(23) C(24) C(25) -1(1)
Fe(1) C(24) C(25) C(21) -60(1)
C(23) C(24) C(25) Fe(1) 61.1(9)
C(23) C(24) C(25) C(21) 0(1)
Fe(2) C(26) C(27) C(28) -60.2(9)
C(30) C(26) C(27) Fe(2) 60.4(8)
C(30) C(26) C(27) C(28) 0(1)
Fe(2) C(26) C(30) C(29) 59(1)
C(27) C(26) C(30) Fe(2) -60.2(8)
C(27) C(26) C(30) C(29) 0(1)
Fe(2) C(27) C(28) C(29) -59(1)
C(26) C(27) C(28) Fe(2) 59.7(8)
C(26) C(27) C(28) C(29) 0(1)
Fe(2) C(28) C(29) C(30) -60(1)
C(27) C(28) C(29) Fe(2) 59.1(9)
C(27) C(28) C(29) C(30) 0(1)
Fe(2) C(29) C(30) C(26) -58.6(9)
C(28) C(29) C(30) Fe(2) 59.7(9)
C(28) C(29) C(30) C(26) 1(1)
